data_7154261
loop_
_publ_author_name
'Zeng, Fei'
'Chen, Chuan-Feng'

_publ_section_title
;
 Synthesis of a novel water-soluble cylindrical macrotricyclic host and
 its complexation with N-methylquinolinium and N-methylisoquinolinium
 salts: formation of 1&#x2009;:&#x2009;2 complexes in water.
;
_journal_issue 7
_journal_name_full 'Organic &amp; biomolecular chemistry'
_journal_page_first 1988
_journal_page_last 1991
_journal_paper_doi 10.1039/c4ob02533d
_journal_volume 13
_journal_year 2015
_chemical_formula_moiety 'C64 H70 O24, 2(C10 H10 N)'
_chemical_formula_sum 'C84 H90 N2 O24'
_chemical_formula_weight 1511.57
_chemical_name_systematic
;
 ?
;
_space_group_crystal_system monoclinic
_space_group_IT_number 14
_space_group_name_Hall '-P 2yn'
_space_group_name_H-M_alt 'P 1 21/n 1'
_symmetry_space_group_name_Hall '-P 2yn'
_symmetry_space_group_name_H-M 'P 1 21/n 1'
_atom_sites_solution_hydrogens mixed
_atom_sites_solution_primary iterative
_audit_creation_date 2014-01-17
_audit_creation_method
;
Olex2 1.2
(compiled 2013.12.10 svn.r2850 for OlexSys, GUI svn.r4736)
;
_audit_update_record
;
2014-04-25 deposited with the CCDC.
2014-12-24 downloaded from the CCDC.
;
_cell_angle_alpha 90
_cell_angle_beta 96.603(4)
_cell_angle_gamma 90
_cell_formula_units_Z 2
_cell_length_a 15.814(4)
_cell_length_b 14.779(3)
_cell_length_c 21.657(5)
_cell_measurement_reflns_used 13890
_cell_measurement_temperature 173.1500
_cell_measurement_theta_max 27.4851
_cell_measurement_theta_min 1.3779
_cell_volume 5028(2)
_computing_cell_refinement 'CrystalClear (Rigaku Inc., 2007)'
_computing_data_collection 'CrystalClear (Rigaku Inc., 2007)'
_computing_data_reduction 'CrystalClear (Rigaku Inc., 2007)'
_computing_molecular_graphics 'Olex2 (Dolomanov et al., 2009)'
_computing_publication_material 'Olex2 (Dolomanov et al., 2009)'
_computing_structure_refinement 'XL (Sheldrick, 2008)'
_computing_structure_solution
;
'XS (Sheldrick, 2008)'
;
_diffrn_ambient_temperature 173.1500
_diffrn_detector_area_resol_mean 28.5714
_diffrn_measured_fraction_theta_full 0.998
_diffrn_measured_fraction_theta_max 0.996
_diffrn_measurement_device
;
Saturn724+ (2x2 bin mode)
;
_diffrn_measurement_device_details
;
AFC10: Fixed Chi 2 circle
;
_diffrn_measurement_device_type 'Saturn724+ CCD'
_diffrn_measurement_method '\w scans at fixed \c = 45\%'
_diffrn_orient_matrix_type d*Trek
_diffrn_orient_matrix_UB_11 0.0352
_diffrn_orient_matrix_UB_12 -0.0027
_diffrn_orient_matrix_UB_13 0.0530
_diffrn_orient_matrix_UB_21 0.0218
_diffrn_orient_matrix_UB_22 0.0631
_diffrn_orient_matrix_UB_23 -0.0113
_diffrn_orient_matrix_UB_31 -0.0325
_diffrn_orient_matrix_UB_32 0.0164
_diffrn_orient_matrix_UB_33 0.0289
_diffrn_radiation_detector CCD
_diffrn_radiation_monochromator 'Graphite Monochromator'
_diffrn_radiation_type MoK\a
_diffrn_radiation_wavelength 0.71073
_diffrn_reflns_av_R_equivalents 0.0638
_diffrn_reflns_av_unetI/netI 0.0594
_diffrn_reflns_Laue_measured_fraction_full 0.998
_diffrn_reflns_Laue_measured_fraction_max 0.996
_diffrn_reflns_limit_h_max 20
_diffrn_reflns_limit_h_min -20
_diffrn_reflns_limit_k_max 19
_diffrn_reflns_limit_k_min -19
_diffrn_reflns_limit_l_max 26
_diffrn_reflns_limit_l_min -28
_diffrn_reflns_number 40163
_diffrn_reflns_point_group_measured_fraction_full 0.998
_diffrn_reflns_point_group_measured_fraction_max 0.996
_diffrn_reflns_theta_full 26.000
_diffrn_reflns_theta_max 27.482
_diffrn_reflns_theta_min 1.672
_diffrn_source 'Sealed Tube'
_diffrn_source_current 30.0000
_diffrn_source_power 1.5000
_diffrn_source_voltage 50.0000
_exptl_absorpt_coefficient_mu 0.073
_exptl_absorpt_correction_T_max 1.0000
_exptl_absorpt_correction_T_min 0.6554
_exptl_absorpt_correction_type multi-scan
_exptl_absorpt_process_details 'CrystalClear (Rigaku Inc., 2007)'
_exptl_crystal_colour yellow
_exptl_crystal_colour_primary yellow
_exptl_crystal_density_diffrn 0.998
_exptl_crystal_description block
_exptl_crystal_F_000 1600
_exptl_crystal_size_max 0.26
_exptl_crystal_size_mid 0.17
_exptl_crystal_size_min 0.15
_refine_diff_density_max 1.069
_refine_diff_density_min -0.600
_refine_diff_density_rms 0.106
_refine_ls_extinction_method none
_refine_ls_goodness_of_fit_ref 1.622
_refine_ls_hydrogen_treatment mixed
_refine_ls_matrix_type full
_refine_ls_number_parameters 580
_refine_ls_number_reflns 11480
_refine_ls_number_restraints 402
_refine_ls_restrained_S_all 1.616
_refine_ls_R_factor_all 0.1401
_refine_ls_R_factor_gt 0.1131
_refine_ls_shift/su_max 0.000
_refine_ls_shift/su_mean 0.000
_refine_ls_structure_factor_coef Fsqd
_refine_ls_weighting_details 'w=1/[\s^2^(Fo^2^)+(0.1000P)^2^] where P=(Fo^2^+2Fc^2^)/3'
_refine_ls_weighting_scheme calc
_refine_ls_wR_factor_gt 0.2870
_refine_ls_wR_factor_ref 0.3004
_reflns_Friedel_coverage 0.000
_reflns_number_gt 7634
_reflns_number_total 11480
_reflns_threshold_expression 'I > 2\s(I)'
_cod_data_source_file c4ob02533d2.cif
_cod_data_source_block sa3174
_cod_depositor_comments 'Adding full bibliography for 7154261.cif.'
_cod_original_cell_volume 5027.9(19)
_cod_database_code 7154261
_shelxl_version_number 2013-4
_shelx_space_group_comment
;
The symmetry employed for this shelxl refinement is uniquely defined
by the following loop, which should always be used as a source of
symmetry information in preference to the above space-group names.
They are only intended as comments.
;
_diffrn_number_total 11938
_olex2_refinement_description
;
1. Fixed Uiso
 At 1.2 times of:
  All C(H) groups, All C(H,H) groups
 At 1.5 times of:
  All C(H,H,H) groups, All C(H,H,H,H,H,H) groups, All O(H) groups
2. Restrained distances
 C39A-C38A = C38A-C37 = C35A-C34A = C36A-C35A = C37-C36A = C42A-C37 = C42A-
 C41A = C41A-C40A = C40A-C39A
 1.39 with sigma of 0.01
 N1A-C34A = N1A-C38A
 1.34 with sigma of 0.01
 N1A-C33
 1.47 with sigma of 0.01
3. Uiso/Uaniso restraints and constraints
N1 \\sim C33 \\sim C34 \\sim C35 \\sim C36 \\sim C37 \\sim C38 \\sim C39 \\sim
C40 \\sim C41 \\sim C42 \\sim N1A \\sim C35A \\sim C36A \\sim C34A \\sim C38A
\\sim C39A \\sim C40A \\sim C41A \\sim C42A: within 1.7A with sigma of 0.02 and
sigma for terminal atoms of 0.04
Uanis(N1) \\sim Ueq, Uanis(C33) \\sim Ueq, Uanis(C34) \\sim Ueq, Uanis(C35)
\\sim Ueq, Uanis(C36) \\sim Ueq, Uanis(C37) \\sim Ueq, Uanis(C38) \\sim Ueq,
Uanis(C39) \\sim Ueq, Uanis(C40) \\sim Ueq, Uanis(C41) \\sim Ueq, Uanis(C42)
\\sim Ueq, Uanis(N1A) \\sim Ueq, Uanis(C35A) \\sim Ueq, Uanis(C36A) \\sim Ueq,
Uanis(C34A) \\sim Ueq, Uanis(C38A) \\sim Ueq, Uanis(C39A) \\sim Ueq,
Uanis(C40A) \\sim Ueq, Uanis(C41A) \\sim Ueq, Uanis(C42A) \\sim Ueq: with sigma
of 0.01 and sigma for terminal atoms of 0.02
4. Others
 Sof(H33D)=Sof(H33E)=Sof(H33F)=Sof(N1A)=Sof(C35A)=Sof(H35A)=Sof(C36A)=
 Sof(H36A)=Sof(C34A)=Sof(H34A)=Sof(C38A)=Sof(C39A)=Sof(H39A)=Sof(C40A)=
 Sof(H40A)=Sof(C41A)=Sof(H41A)=Sof(C42A)=Sof(H42A)=1-FVAR(1)
 Sof(N1)=Sof(H33A)=Sof(H33B)=Sof(H33C)=Sof(C34)=Sof(H34)=Sof(C35)=Sof(H35)=
 Sof(C36)=Sof(H36)=Sof(C38)=Sof(C39)=Sof(H39)=Sof(C40)=Sof(H40)=Sof(C41)=
 Sof(H41)=Sof(C42)=Sof(H42)=FVAR(1)
5.a Riding coordinates:
 O2(H2)
5.b Secondary CH2 refined with riding coordinates:
 C17(H17A,H17B), C18(H18A,H18B), C19(H19A,H19B), C20(H20A,H20B), C21(H21A,
 H21B), C22(H22A,H22B), C27(H27A,H27B), C28(H28A,H28B), C29(H29A,H29B),
 C30(H30A,H30B), C31(H31A,H31B), C32(H32A,H32B)
5.c Me refined with riding coordinates:
 C33(H33A,H33B,H33C), C33(H33D,H33E,H33F)
5.d Aromatic/amide H refined with riding coordinates:
 C13(H13), C16(H16), C24(H24), C26(H26), C34(H34), C35(H35), C36(H36),
 C39(H39), C40(H40), C41(H41), C42(H42), C35A(H35A), C36A(H36A), C34A(H34A),
 C39A(H39A), C40A(H40A), C41A(H41A), C42A(H42A)
5.e Idealised Me refined as rotating group:
 C11(H11A,H11B,H11C), C12(H12A,H12B,H12C)
;

loop_
_space_group_symop_operation_xyz
'x, y, z'
'-x+1/2, y+1/2, -z+1/2'
'-x, -y, -z'
'x-1/2, -y-1/2, z-1/2'

loop_
_atom_site_label
_atom_site_type_symbol
_atom_site_fract_x
_atom_site_fract_y
_atom_site_fract_z
_atom_site_U_iso_or_equiv
_atom_site_adp_type
_atom_site_occupancy
_atom_site_site_symmetry_order
_atom_site_calc_flag
_atom_site_refinement_flags_posn
_atom_site_refinement_flags_adp
_atom_site_refinement_flags_occupancy
_atom_site_disorder_assembly
_atom_site_disorder_group
O1 O 0.78694(19) 0.01721(18) -0.07444(14) 0.0672(8) Uani 1 1 d . . . . .
O3 O 0.99049(17) 0.2317(2) -0.06368(14) 0.0654(8) Uani 1 1 d . . . . .
O4 O 0.99868(19) 0.2082(2) 0.03724(15) 0.0769(9) Uani 1 1 d . . . . .
O5 O 0.60447(16) 0.28131(17) 0.17237(11) 0.0512(6) Uani 1 1 d . . . . .
O6 O 0.4637(2) 0.25639(18) 0.24549(16) 0.0790(11) Uani 1 1 d . . . . .
O7 O 0.31468(19) 0.34952(17) 0.25568(12) 0.0608(7) Uani 1 1 d . . . . .
O8 O 0.30001(13) 0.53940(14) 0.21938(9) 0.0375(5) Uani 1 1 d . . . . .
O9 O 0.41169(13) 0.66865(14) 0.23453(9) 0.0375(5) Uani 1 1 d . . . . .
O10 O 0.5773(2) 0.6550(2) 0.30118(17) 0.0898(12) Uani 1 1 d . . . . .
O11 O 0.72266(18) 0.56387(18) 0.27350(11) 0.0579(7) Uani 1 1 d . . . . .
O12 O 0.71746(16) 0.41343(17) 0.18596(11) 0.0510(6) Uani 1 1 d . . . . .
C1 C 0.8303(2) 0.0646(3) -0.0364(2) 0.0592(10) Uani 1 1 d . . . . .
C2 C 0.9592(2) 0.2168(2) -0.01417(15) 0.0459(8) Uani 1 1 d . . . . .
C3 C 0.80471(18) 0.1603(2) -0.02535(13) 0.0337(6) Uani 1 1 d . . . . .
C4 C 0.86238(17) 0.2268(2) -0.01808(12) 0.0324(6) Uani 1 1 d . . . . .
C5 C 0.82581(17) 0.3238(2) -0.01558(13) 0.0321(6) Uani 1 1 d . . . . .
C6 C 0.76765(17) 0.31872(19) 0.03691(12) 0.0312(6) Uani 1 1 d . . . . .
C7 C 0.70784(18) 0.2500(2) 0.02889(13) 0.0318(6) Uani 1 1 d . . . . .
C8 C 0.70987(18) 0.19304(19) -0.02992(13) 0.0323(6) Uani 1 1 d . . . . .
C9 C 0.70270(16) 0.26348(19) -0.08320(12) 0.0290(6) Uani 1 1 d . . . . .
C10 C 0.76291(17) 0.33194(19) -0.07541(12) 0.0297(6) Uani 1 1 d . . . . .
C11 C 0.64286(19) 0.1213(2) -0.03741(14) 0.0389(7) Uani 1 1 d . . . . .
H11A H 0.6430 0.0929 -0.0772 0.058 Uiso 1 1 calc GR . . . .
H11B H 0.5881 0.1482 -0.0346 0.058 Uiso 1 1 calc GR . . . .
H11C H 0.6544 0.0769 -0.0052 0.058 Uiso 1 1 calc GR . . . .
C12 C 0.89097(19) 0.3992(2) -0.00697(15) 0.0394(7) Uani 1 1 d . . . . .
H12A H 0.9327 0.3851 0.0275 0.059 Uiso 1 1 calc GR . . . .
H12B H 0.8631 0.4550 0.0011 0.059 Uiso 1 1 calc GR . . . .
H12C H 0.9185 0.4053 -0.0440 0.059 Uiso 1 1 calc GR . . . .
C13 C 0.65093(19) 0.2354(2) 0.07375(13) 0.0384(7) Uani 1 1 d . . . . .
H13 H 0.6111 0.1890 0.0690 0.046 Uiso 1 1 calc R . . . .
C14 C 0.65598(19) 0.2917(2) 0.12456(13) 0.0384(7) Uani 1 1 d . . . . .
C15 C 0.7167(2) 0.3631(2) 0.13185(14) 0.0393(7) Uani 1 1 d . . . . .
C16 C 0.77190(18) 0.3751(2) 0.08806(13) 0.0353(6) Uani 1 1 d . . . . .
H16 H 0.8122 0.4211 0.0928 0.042 Uiso 1 1 calc R . . . .
C17 C 0.5519(3) 0.2030(3) 0.1707(2) 0.0773(15) Uani 1 1 d . . . . .
H17A H 0.5828 0.1502 0.1589 0.093 Uiso 1 1 calc R . . . .
H17B H 0.5017 0.2109 0.1409 0.093 Uiso 1 1 calc R . . . .
C18 C 0.5267(4) 0.1915(3) 0.2357(3) 0.104(2) Uani 1 1 d . . . . .
H18A H 0.5047 0.1310 0.2406 0.125 Uiso 1 1 calc R . . . .
H18B H 0.5762 0.1998 0.2661 0.125 Uiso 1 1 calc R . . . .
C19 C 0.4110(3) 0.2310(2) 0.28922(16) 0.0520(9) Uani 1 1 d . . . . .
H19A H 0.4455 0.2087 0.3260 0.062 Uiso 1 1 calc R . . . .
H19B H 0.3745 0.1819 0.2726 0.062 Uiso 1 1 calc R . . . .
C20 C 0.3589(2) 0.3046(3) 0.30647(16) 0.0499(8) Uani 1 1 d . . . . .
H20A H 0.3181 0.2813 0.3327 0.060 Uiso 1 1 calc R . . . .
H20B H 0.3948 0.3478 0.3308 0.060 Uiso 1 1 calc R . . . .
C21 C 0.2513(2) 0.4091(2) 0.27027(16) 0.0447(8) Uani 1 1 d . . . . .
H21A H 0.2705 0.4419 0.3081 0.054 Uiso 1 1 calc R . . . .
H21B H 0.2004 0.3756 0.2770 0.054 Uiso 1 1 calc R . . . .
C22 C 0.2317(2) 0.4745(2) 0.21714(16) 0.0467(8) Uani 1 1 d . . . . .
H22A H 0.2267 0.4423 0.1779 0.056 Uiso 1 1 calc R . . . .
H22B H 0.1783 0.5052 0.2207 0.056 Uiso 1 1 calc R . . . .
C23 C 0.29477(18) 0.6028(2) 0.17307(13) 0.0337(6) Uani 1 1 d . . . . .
C24 C 0.23465(17) 0.60127(19) 0.11979(12) 0.0302(6) Uani 1 1 d . . . . .
H24 H 0.1938 0.5558 0.1146 0.036 Uiso 1 1 calc R . . . .
C25 C 0.35536(17) 0.67228(19) 0.18060(13) 0.0319(6) Uani 1 1 d . . . . .
C26 C 0.35690(17) 0.74018(19) 0.13518(13) 0.0310(6) Uani 1 1 d . . . . .
H26 H 0.3970 0.7864 0.1400 0.037 Uiso 1 1 calc R . . . .
C27 C 0.4676(2) 0.7438(2) 0.24667(15) 0.0454(8) Uani 1 1 d . . . . .
H27A H 0.4348 0.7991 0.2480 0.054 Uiso 1 1 calc R . . . .
H27B H 0.5041 0.7494 0.2138 0.054 Uiso 1 1 calc R . . . .
C28 C 0.5212(2) 0.7292(3) 0.30836(17) 0.0556(9) Uani 1 1 d . . . . .
H28A H 0.5537 0.7834 0.3203 0.067 Uiso 1 1 calc R . . . .
H28B H 0.4850 0.7157 0.3404 0.067 Uiso 1 1 calc R . . . .
C29 C 0.6490(2) 0.6510(3) 0.34131(17) 0.0571(10) Uani 1 1 d . . . . .
H29A H 0.6330 0.6487 0.3832 0.069 Uiso 1 1 calc R . . . .
H29B H 0.6806 0.7067 0.3377 0.069 Uiso 1 1 calc R . . . .
C30 C 0.7032(2) 0.5786(3) 0.33380(16) 0.0555(9) Uani 1 1 d . . . . .
H30A H 0.6773 0.5241 0.3480 0.067 Uiso 1 1 calc R . . . .
H30B H 0.7559 0.5883 0.3605 0.067 Uiso 1 1 calc R . . . .
C31 C 0.7877(3) 0.5023(3) 0.2678(2) 0.0677(11) Uani 1 1 d . . . . .
H31A H 0.7804 0.4499 0.2936 0.081 Uiso 1 1 calc R . . . .
H31B H 0.8420 0.5300 0.2823 0.081 Uiso 1 1 calc R . . . .
C32 C 0.7883(2) 0.4725(3) 0.20141(18) 0.0606(10) Uani 1 1 d . . . . .
H32A H 0.7839 0.5246 0.1740 0.073 Uiso 1 1 calc R . . . .
H32B H 0.8410 0.4411 0.1966 0.073 Uiso 1 1 calc R . . . .
O2 O 0.9063(2) 0.0402(2) -0.01778(16) 0.0822(10) Uani 1 1 d . . . . .
H2 H 0.9436 0.0805 -0.0105 0.123 Uiso 1 1 d R . . . .
N1 N 0.4806(3) 0.4760(4) 0.1609(2) 0.0475(12) Uani 0.760(6) 1 d . U P A 1
C33 C 0.5206(3) 0.4689(3) 0.22344(18) 0.0541(9) Uani 1 1 d D U . . .
H33A H 0.4785 0.4752 0.2517 0.081 Uiso 0.760(6) 1 calc R . P A 1
H33B H 0.5625 0.5159 0.2312 0.081 Uiso 0.760(6) 1 calc R . P A 1
H33C H 0.5477 0.4110 0.2294 0.081 Uiso 0.760(6) 1 calc R . P A 1
H33D H 0.5784 0.4478 0.2287 0.081 Uiso 0.240(6) 1 calc R . P A 2
H33E H 0.4828 0.4191 0.2279 0.081 Uiso 0.240(6) 1 calc R . P A 2
H33F H 0.5132 0.5139 0.2544 0.081 Uiso 0.240(6) 1 calc R . P A 2
C34 C 0.4197(5) 0.4128(4) 0.1441(4) 0.0625(16) Uani 0.760(6) 1 d . U P A 1
H34 H 0.4109 0.3674 0.1723 0.075 Uiso 0.760(6) 1 calc R . P A 1
C35 C 0.3714(6) 0.4128(5) 0.0884(4) 0.0692(17) Uani 0.760(6) 1 d . U P A 1
H35 H 0.3316 0.3673 0.0782 0.083 Uiso 0.760(6) 1 calc R . P A 1
C36 C 0.3825(4) 0.4819(4) 0.0472(3) 0.0649(15) Uani 0.760(6) 1 d . U P A 1
H36 H 0.3472 0.4848 0.0098 0.078 Uiso 0.760(6) 1 calc R . P A 1
C37 C 0.4408(3) 0.5425(3) 0.05951(17) 0.0589(10) Uani 1 1 d D U . . .
C38 C 0.4977(4) 0.5401(4) 0.1204(3) 0.0623(15) Uani 0.760(6) 1 d . U P A 1
C39 C 0.5609(5) 0.6040(5) 0.1367(4) 0.0655(17) Uani 0.760(6) 1 d . U P A 1
H39 H 0.5946 0.6014 0.1747 0.079 Uiso 0.760(6) 1 calc R . P A 1
C40 C 0.5716(6) 0.6722(6) 0.0937(4) 0.093(2) Uani 0.760(6) 1 d . U P A 1
H40 H 0.6126 0.7166 0.1034 0.111 Uiso 0.760(6) 1 calc R . P A 1
C41 C 0.5207(5) 0.6744(5) 0.0356(4) 0.088(2) Uani 0.760(6) 1 d . U P A 1
H41 H 0.5306 0.7197 0.0074 0.106 Uiso 0.760(6) 1 calc R . P A 1
C42 C 0.4616(5) 0.6166(5) 0.0202(4) 0.082(2) Uani 0.760(6) 1 d . U P A 1
H42 H 0.4302 0.6226 -0.0187 0.099 Uiso 0.760(6) 1 calc R . P A 1
N1A N 0.5013(11) 0.5090(11) 0.1609(5) 0.054(4) Uani 0.240(6) 1 d D U P A 2
C35A C 0.5501(14) 0.6322(17) 0.1023(9) 0.070(4) Uani 0.240(6) 1 d D U P A 2
H35A H 0.5861 0.6818 0.1018 0.084 Uiso 0.240(6) 1 calc R . P A 2
C36A C 0.4939(11) 0.6132(11) 0.0501(9) 0.065(4) Uani 0.240(6) 1 d D U P A 2
H36A H 0.4924 0.6448 0.0128 0.078 Uiso 0.240(6) 1 calc R . P A 2
C34A C 0.5539(14) 0.5793(13) 0.1551(11) 0.059(4) Uani 0.240(6) 1 d D U P A 2
H34A H 0.5948 0.5929 0.1882 0.071 Uiso 0.240(6) 1 calc R . P A 2
C38A C 0.4456(9) 0.4852(9) 0.1115(5) 0.058(3) Uani 0.240(6) 1 d D U P A 2
C39A C 0.3947(13) 0.4093(13) 0.1190(11) 0.055(4) Uani 0.240(6) 1 d D U P A 2
H39A H 0.4017 0.3733 0.1544 0.066 Uiso 0.240(6) 1 calc R . P A 2
C40A C 0.3326(14) 0.3918(15) 0.0693(8) 0.068(4) Uani 0.240(6) 1 d D U P A 2
H40A H 0.2954 0.3439 0.0731 0.082 Uiso 0.240(6) 1 calc R . P A 2
C41A C 0.3229(14) 0.4418(13) 0.0143(9) 0.089(5) Uani 0.240(6) 1 d D U P A 2
H41A H 0.2831 0.4271 -0.0192 0.107 Uiso 0.240(6) 1 calc R . P A 2
C42A C 0.3772(10) 0.5149(15) 0.0136(8) 0.082(5) Uani 0.240(6) 1 d D U P A 2
H42A H 0.3704 0.5502 -0.0222 0.098 Uiso 0.240(6) 1 calc R . P A 2

loop_
_atom_site_aniso_label
_atom_site_aniso_U_11
_atom_site_aniso_U_22
_atom_site_aniso_U_33
_atom_site_aniso_U_23
_atom_site_aniso_U_13
_atom_site_aniso_U_12
O1 0.0700(18) 0.0497(15) 0.0785(19) -0.0296(14) -0.0052(15) -0.0022(13)
O3 0.0545(15) 0.0726(18) 0.0704(19) -0.0076(14) 0.0130(14) 0.0031(13)
O4 0.0577(17) 0.083(2) 0.082(2) 0.0029(17) -0.0245(15) -0.0024(15)
O5 0.0628(15) 0.0544(14) 0.0412(13) -0.0079(10) 0.0269(12) -0.0063(12)
O6 0.095(2) 0.0474(15) 0.108(2) 0.0328(15) 0.071(2) 0.0246(15)
O7 0.0841(19) 0.0536(15) 0.0478(14) 0.0137(11) 0.0207(14) 0.0235(14)
O8 0.0433(11) 0.0383(11) 0.0293(10) 0.0005(8) -0.0034(9) -0.0022(9)
O9 0.0348(10) 0.0436(12) 0.0319(10) -0.0056(9) -0.0050(8) 0.0014(9)
O10 0.0752(19) 0.0695(18) 0.109(3) -0.0460(18) -0.0576(18) 0.0268(16)
O11 0.0709(17) 0.0662(16) 0.0375(13) -0.0114(11) 0.0096(12) 0.0219(14)
O12 0.0540(14) 0.0623(15) 0.0383(12) -0.0213(11) 0.0116(11) -0.0033(12)
C1 0.048(2) 0.056(2) 0.066(2) 0.0017(19) -0.0253(18) 0.0056(17)
C2 0.0359(16) 0.066(2) 0.0345(16) -0.0043(15) -0.0009(13) 0.0094(15)
C3 0.0379(15) 0.0386(15) 0.0235(13) -0.0047(11) -0.0007(11) 0.0047(12)
C4 0.0320(14) 0.0398(16) 0.0252(13) -0.0013(11) 0.0022(11) 0.0058(12)
C5 0.0316(13) 0.0397(15) 0.0245(13) 0.0009(11) 0.0018(11) 0.0043(12)
C6 0.0310(13) 0.0376(15) 0.0256(13) 0.0003(11) 0.0056(11) 0.0042(11)
C7 0.0314(13) 0.0329(14) 0.0312(14) 0.0003(11) 0.0039(11) 0.0057(11)
C8 0.0336(14) 0.0353(15) 0.0280(13) 0.0030(11) 0.0037(11) 0.0033(11)
C9 0.0263(12) 0.0355(15) 0.0268(13) -0.0013(11) 0.0096(10) -0.0008(11)
C10 0.0275(12) 0.0354(14) 0.0260(13) -0.0081(11) 0.0033(10) 0.0070(11)
C11 0.0400(16) 0.0436(17) 0.0318(15) -0.0009(13) -0.0017(12) -0.0020(13)
C12 0.0354(15) 0.0460(17) 0.0357(15) -0.0075(13) -0.0006(12) 0.0029(13)
C13 0.0345(15) 0.0509(18) 0.0291(15) 0.0066(13) 0.0014(12) 0.0074(13)
C14 0.0382(15) 0.0507(18) 0.0270(14) 0.0033(13) 0.0066(12) 0.0025(13)
C15 0.0456(16) 0.0445(17) 0.0278(14) -0.0140(12) 0.0043(12) 0.0077(14)
C16 0.0328(14) 0.0366(15) 0.0360(15) -0.0046(12) 0.0017(12) -0.0030(12)
C17 0.109(4) 0.056(2) 0.079(3) 0.006(2) 0.061(3) 0.013(2)
C18 0.155(5) 0.067(3) 0.110(4) 0.037(3) 0.103(4) 0.060(3)
C19 0.069(2) 0.051(2) 0.0401(18) 0.0103(15) 0.0243(17) 0.0026(17)
C20 0.0533(19) 0.063(2) 0.0367(17) 0.0181(16) 0.0182(15) 0.0088(17)
C21 0.0431(17) 0.0471(18) 0.0453(18) 0.0040(14) 0.0114(14) -0.0004(14)
C22 0.0447(17) 0.053(2) 0.0424(18) 0.0084(15) 0.0040(14) 0.0068(15)
C23 0.0358(14) 0.0399(16) 0.0253(13) -0.0017(11) 0.0028(11) 0.0044(12)
C24 0.0284(12) 0.0347(14) 0.0275(13) -0.0093(11) 0.0034(10) 0.0042(11)
C25 0.0322(13) 0.0368(15) 0.0260(13) -0.0059(11) -0.0005(11) 0.0090(11)
C26 0.0279(13) 0.0345(14) 0.0306(14) -0.0040(11) 0.0039(11) 0.0055(11)
C27 0.0398(16) 0.056(2) 0.0372(17) -0.0062(14) -0.0095(13) -0.0045(15)
C28 0.051(2) 0.062(2) 0.048(2) -0.0144(17) -0.0206(16) 0.0102(17)
C29 0.052(2) 0.080(3) 0.0369(18) -0.0147(17) -0.0063(15) 0.0090(19)
C30 0.0419(18) 0.083(3) 0.0385(18) -0.0161(17) -0.0093(14) 0.0170(18)
C31 0.064(2) 0.082(3) 0.056(2) -0.026(2) -0.0020(19) 0.014(2)
C32 0.0457(19) 0.088(3) 0.049(2) -0.031(2) 0.0080(16) -0.0024(19)
O2 0.075(2) 0.071(2) 0.093(2) -0.0205(16) -0.0192(17) 0.0179(16)
N1 0.053(3) 0.055(3) 0.036(2) 0.0017(18) 0.0070(18) 0.019(2)
C33 0.062(2) 0.0471(19) 0.054(2) -0.0015(16) 0.0075(17) 0.0104(17)
C34 0.067(4) 0.048(3) 0.075(4) 0.000(3) 0.018(3) 0.014(3)
C35 0.072(4) 0.077(4) 0.060(4) -0.006(3) 0.012(3) -0.005(3)
C36 0.061(3) 0.078(3) 0.056(3) -0.003(3) 0.013(3) 0.032(3)
C37 0.077(3) 0.060(2) 0.0425(19) 0.0044(17) 0.0219(18) 0.032(2)
C38 0.075(3) 0.060(3) 0.056(3) -0.001(2) 0.026(3) 0.028(3)
C39 0.066(3) 0.056(4) 0.078(5) 0.008(3) 0.022(3) -0.005(3)
C40 0.104(5) 0.073(4) 0.108(5) 0.002(4) 0.044(4) 0.005(4)
C41 0.114(5) 0.075(4) 0.083(4) 0.037(3) 0.047(4) 0.019(4)
C42 0.094(5) 0.077(4) 0.084(4) 0.000(3) 0.044(4) 0.023(4)
N1A 0.060(6) 0.051(7) 0.053(6) 0.002(5) 0.011(5) 0.009(5)
C35A 0.073(6) 0.068(7) 0.073(6) -0.002(6) 0.027(6) 0.006(6)
C36A 0.067(7) 0.066(7) 0.066(7) -0.005(6) 0.030(6) 0.015(6)
C34A 0.060(7) 0.056(7) 0.064(7) 0.009(6) 0.016(6) 0.011(6)
C38A 0.059(5) 0.064(5) 0.053(5) -0.005(5) 0.019(5) 0.018(5)
C39A 0.058(7) 0.055(6) 0.052(7) -0.001(7) 0.007(6) 0.008(6)
C40A 0.069(7) 0.074(7) 0.063(7) 0.003(6) 0.009(6) 0.002(6)
C41A 0.085(8) 0.098(8) 0.084(8) -0.010(7) 0.005(7) 0.014(7)
C42A 0.075(7) 0.094(8) 0.078(8) -0.002(7) 0.017(7) 0.024(6)

loop_
_atom_type_symbol
_atom_type_description
_atom_type_scat_dispersion_real
_atom_type_scat_dispersion_imag
_atom_type_scat_source
C C 0.0033 0.0016 'International Tables Vol C Tables 4.2.6.8 and 6.1.1.4'
H H 0.0000 0.0000 'International Tables Vol C Tables 4.2.6.8 and 6.1.1.4'
N N 0.0061 0.0033 'International Tables Vol C Tables 4.2.6.8 and 6.1.1.4'
O O 0.0106 0.0060 'International Tables Vol C Tables 4.2.6.8 and 6.1.1.4'

loop_
_geom_angle_atom_site_label_1
_geom_angle_atom_site_label_2
_geom_angle_atom_site_label_3
_geom_angle
_geom_angle_site_symmetry_1
C14 O5 C17 117.3(3) .
C19 O6 C18 114.1(3) .
C21 O7 C20 115.3(3) .
C23 O8 C22 116.7(2) .
C25 O9 C27 116.8(2) .
C29 O10 C28 116.8(3) .
C31 O11 C30 115.6(3) .
C15 O12 C32 117.1(2) .
O1 C1 C3 120.3(3) .
O1 C1 O2 119.0(4) .
O2 C1 C3 118.6(3) .
O3 C2 C4 115.3(3) .
O4 C2 O3 126.1(3) .
O4 C2 C4 117.7(3) .
C1 C3 C8 123.7(3) .
C4 C3 C1 121.3(3) .
C4 C3 C8 114.6(2) .
C2 C4 C5 117.5(3) .
C3 C4 C2 126.9(3) .
C3 C4 C5 115.6(2) .
C6 C5 C4 103.7(2) .
C6 C5 C10 103.9(2) .
C10 C5 C4 104.4(2) .
C12 C5 C4 115.7(2) .
C12 C5 C6 113.6(2) .
C12 C5 C10 114.2(2) .
C7 C6 C5 113.5(2) .
C16 C6 C5 125.7(3) .
C16 C6 C7 120.8(2) .
C6 C7 C8 115.4(2) .
C6 C7 C13 120.3(3) .
C13 C7 C8 124.3(3) .
C7 C8 C3 103.2(2) .
C7 C8 C9 104.1(2) .
C9 C8 C3 104.0(2) .
C11 C8 C3 116.7(2) .
C11 C8 C7 113.4(2) .
C11 C8 C9 113.9(2) .
C10 C9 C8 114.2(2) .
C26 C9 C8 124.4(2) 3_665
C26 C9 C10 121.4(3) 3_665
C9 C10 C5 114.4(2) .
C24 C10 C5 124.9(2) 3_665
C24 C10 C9 120.7(3) 3_665
C8 C11 H11A 109.5 .
C8 C11 H11B 109.5 .
C8 C11 H11C 109.5 .
H11A C11 H11B 109.5 .
H11A C11 H11C 109.5 .
H11B C11 H11C 109.5 .
C5 C12 H12A 109.5 .
C5 C12 H12B 109.5 .
C5 C12 H12C 109.5 .
H12A C12 H12B 109.5 .
H12A C12 H12C 109.5 .
H12B C12 H12C 109.5 .
C7 C13 H13 120.8 .
C14 C13 C7 118.4(3) .
C14 C13 H13 120.8 .
O5 C14 C15 116.3(3) .
C13 C14 O5 122.8(3) .
C13 C14 C15 120.9(3) .
O12 C15 C14 115.6(3) .
C16 C15 O12 124.8(3) .
C16 C15 C14 119.6(3) .
C6 C16 H16 120.0 .
C15 C16 C6 120.0(3) .
C15 C16 H16 120.0 .
O5 C17 H17A 110.5 .
O5 C17 H17B 110.5 .
O5 C17 C18 106.4(4) .
H17A C17 H17B 108.6 .
C18 C17 H17A 110.5 .
C18 C17 H17B 110.5 .
O6 C18 C17 109.1(4) .
O6 C18 H18A 109.9 .
O6 C18 H18B 109.9 .
C17 C18 H18A 109.9 .
C17 C18 H18B 109.9 .
H18A C18 H18B 108.3 .
O6 C19 H19A 109.1 .
O6 C19 H19B 109.1 .
O6 C19 C20 112.3(3) .
H19A C19 H19B 107.9 .
C20 C19 H19A 109.1 .
C20 C19 H19B 109.1 .
O7 C20 C19 113.8(3) .
O7 C20 H20A 108.8 .
O7 C20 H20B 108.8 .
C19 C20 H20A 108.8 .
C19 C20 H20B 108.8 .
H20A C20 H20B 107.7 .
O7 C21 H21A 109.9 .
O7 C21 H21B 109.9 .
O7 C21 C22 108.7(3) .
H21A C21 H21B 108.3 .
C22 C21 H21A 109.9 .
C22 C21 H21B 109.9 .
O8 C22 C21 108.3(3) .
O8 C22 H22A 110.0 .
O8 C22 H22B 110.0 .
C21 C22 H22A 110.0 .
C21 C22 H22B 110.0 .
H22A C22 H22B 108.4 .
O8 C23 C24 124.6(3) .
O8 C23 C25 115.7(2) .
C25 C23 C24 119.7(3) .
C10 C24 C23 119.2(3) 3_665
C10 C24 H24 120.4 3_665
C23 C24 H24 120.4 .
O9 C25 C23 115.8(2) .
O9 C25 C26 123.7(3) .
C23 C25 C26 120.5(3) .
C9 C26 C25 118.4(3) 3_665
C9 C26 H26 120.8 3_665
C25 C26 H26 120.8 .
O9 C27 H27A 109.9 .
O9 C27 H27B 109.9 .
O9 C27 C28 109.0(3) .
H27A C27 H27B 108.3 .
C28 C27 H27A 109.9 .
C28 C27 H27B 109.9 .
O10 C28 C27 107.7(3) .
O10 C28 H28A 110.2 .
O10 C28 H28B 110.2 .
C27 C28 H28A 110.2 .
C27 C28 H28B 110.2 .
H28A C28 H28B 108.5 .
O10 C29 H29A 108.2 .
O10 C29 H29B 108.2 .
O10 C29 C30 116.2(3) .
H29A C29 H29B 107.4 .
C30 C29 H29A 108.2 .
C30 C29 H29B 108.2 .
O11 C30 H30A 108.3 .
O11 C30 H30B 108.3 .
C29 C30 O11 115.8(3) .
C29 C30 H30A 108.3 .
C29 C30 H30B 108.3 .
H30A C30 H30B 107.4 .
O11 C31 H31A 109.4 .
O11 C31 H31B 109.4 .
O11 C31 C32 111.3(4) .
H31A C31 H31B 108.0 .
C32 C31 H31A 109.4 .
C32 C31 H31B 109.4 .
O12 C32 C31 108.2(3) .
O12 C32 H32A 110.1 .
O12 C32 H32B 110.1 .
C31 C32 H32A 110.1 .
C31 C32 H32B 110.1 .
H32A C32 H32B 108.4 .
C1 O2 H2 118.3 .
C34 N1 C33 115.2(5) .
C38 N1 C33 124.8(5) .
C38 N1 C34 120.0(5) .
N1 C33 H33A 109.5 .
N1 C33 H33B 109.5 .
N1 C33 H33C 109.5 .
H33A C33 H33B 109.5 .
H33A C33 H33C 109.5 .
H33B C33 H33C 109.5 .
H33D C33 H33E 109.5 .
H33D C33 H33F 109.5 .
H33E C33 H33F 109.5 .
N1A C33 H33D 109.5 .
N1A C33 H33E 109.5 .
N1A C33 H33F 109.5 .
N1 C34 H34 118.3 .
C35 C34 N1 123.3(6) .
C35 C34 H34 118.3 .
C34 C35 H35 120.8 .
C34 C35 C36 118.5(7) .
C36 C35 H35 120.8 .
C35 C36 H36 119.4 .
C37 C36 C35 121.3(6) .
C37 C36 H36 119.4 .
C36 C37 C38 120.3(5) .
C36 C37 C42 127.4(6) .
C42 C37 C38 112.3(6) .
C36A C37 C38A 127.0(11) .
C36A C37 C42A 121.4(13) .
C42A C37 C38A 111.4(12) .
N1 C38 C37 116.3(5) .
N1 C38 C39 120.5(6) .
C39 C38 C37 123.0(6) .
C38 C39 H39 121.3 .
C38 C39 C40 117.5(8) .
C40 C39 H39 121.3 .
C39 C40 H40 119.7 .
C39 C40 C41 120.7(8) .
C41 C40 H40 119.7 .
C40 C41 H41 118.7 .
C42 C41 C40 122.6(7) .
C42 C41 H41 118.7 .
C37 C42 H42 118.0 .
C41 C42 C37 124.0(8) .
C41 C42 H42 118.0 .
C34A N1A C33 109.3(13) .
C34A N1A C38A 118.7(14) .
C38A N1A C33 131.9(11) .
C36A C35A H35A 119.2 .
C34A C35A H35A 119.2 .
C34A C35A C36A 122(2) .
C37 C36A C35A 112.3(17) .
C37 C36A H36A 123.9 .
C35A C36A H36A 123.9 .
N1A C34A C35A 123(2) .
N1A C34A H34A 118.5 .
C35A C34A H34A 118.5 .
N1A C38A C37 116.6(10) .
N1A C38A C39A 116.6(13) .
C39A C38A C37 126.6(13) .
C38A C39A H39A 122.5 .
C40A C39A C38A 115.0(19) .
C40A C39A H39A 122.5 .
C39A C40A H40A 118.0 .
C39A C40A C41A 124(2) .
C41A C40A H40A 118.0 .
C40A C41A H41A 122.7 .
C42A C41A C40A 115(2) .
C42A C41A H41A 122.7 .
C37 C42A H42A 115.8 .
C41A C42A C37 128(2) .
C41A C42A H42A 115.8 .

loop_
_geom_bond_atom_site_label_1
_geom_bond_atom_site_label_2
_geom_bond_distance
_geom_bond_site_symmetry_2
O1 C1 1.228(4) .
O3 C2 1.251(4) .
O4 C2 1.219(4) .
O5 C14 1.398(4) .
O5 C17 1.424(5) .
O6 C18 1.416(5) .
O6 C19 1.383(4) .
O7 C20 1.401(4) .
O7 C21 1.398(4) .
O8 C22 1.441(4) .
O8 C23 1.368(3) .
O9 C25 1.386(3) .
O9 C27 1.425(4) .
O10 C28 1.431(5) .
O10 C29 1.348(4) .
O11 C30 1.393(4) .
O11 C31 1.389(5) .
O12 C15 1.387(3) .
O12 C32 1.429(4) .
C1 C3 1.499(5) .
C1 O2 1.275(5) .
C2 C4 1.531(4) .
C3 C4 1.337(4) .
C3 C8 1.568(4) .
C4 C5 1.550(4) .
C5 C6 1.544(4) .
C5 C10 1.545(4) .
C5 C12 1.514(4) .
C6 C7 1.385(4) .
C6 C16 1.381(4) .
C7 C8 1.530(4) .
C7 C13 1.415(4) .
C8 C9 1.549(4) .
C8 C11 1.494(4) .
C9 C10 1.386(4) .
C9 C26 1.384(4) 3_665
C10 C24 1.381(4) 3_665
C11 H11A 0.9600 .
C11 H11B 0.9600 .
C11 H11C 0.9600 .
C12 H12A 0.9600 .
C12 H12B 0.9600 .
C12 H12C 0.9600 .
C13 H13 0.9300 .
C13 C14 1.374(4) .
C14 C15 1.423(5) .
C15 C16 1.373(4) .
C16 H16 0.9300 .
C17 H17A 0.9700 .
C17 H17B 0.9700 .
C17 C18 1.516(6) .
C18 H18A 0.9700 .
C18 H18B 0.9700 .
C19 H19A 0.9700 .
C19 H19B 0.9700 .
C19 C20 1.440(5) .
C20 H20A 0.9700 .
C20 H20B 0.9700 .
C21 H21A 0.9700 .
C21 H21B 0.9700 .
C21 C22 1.508(5) .
C22 H22A 0.9700 .
C22 H22B 0.9700 .
C23 C24 1.408(4) .
C23 C25 1.401(4) .
C24 C10 1.381(4) 3_665
C24 H24 0.9300 .
C25 C26 1.407(4) .
C26 C9 1.384(4) 3_665
C26 H26 0.9300 .
C27 H27A 0.9700 .
C27 H27B 0.9700 .
C27 C28 1.513(4) .
C28 H28A 0.9700 .
C28 H28B 0.9700 .
C29 H29A 0.9700 .
C29 H29B 0.9700 .
C29 C30 1.392(5) .
C30 H30A 0.9700 .
C30 H30B 0.9700 .
C31 H31A 0.9700 .
C31 H31B 0.9700 .
C31 C32 1.504(5) .
C32 H32A 0.9700 .
C32 H32B 0.9700 .
O2 H2 0.8400 .
N1 C33 1.431(6) .
N1 C34 1.361(9) .
N1 C38 1.340(8) .
C33 H33A 0.9600 .
C33 H33B 0.9600 .
C33 H33C 0.9600 .
C33 H33D 0.9600 .
C33 H33E 0.9600 .
C33 H33F 0.9600 .
C33 N1A 1.477(9) .
C34 H34 0.9300 .
C34 C35 1.350(10) .
C35 H35 0.9300 .
C35 C36 1.381(10) .
C36 H36 0.9300 .
C36 C37 1.292(8) .
C37 C38 1.509(8) .
C37 C42 1.448(9) .
C37 C36A 1.370(9) .
C37 C38A 1.405(9) .
C37 C42A 1.393(9) .
C38 C39 1.390(9) .
C39 H39 0.9300 .
C39 C40 1.394(11) .
C40 H40 0.9300 .
C40 C41 1.415(12) .
C41 H41 0.9300 .
C41 C42 1.282(11) .
C42 H42 0.9300 .
N1A C34A 1.347(10) .
N1A C38A 1.351(9) .
C35A H35A 0.9300 .
C35A C36A 1.385(10) .
C35A C34A 1.380(10) .
C36A H36A 0.9300 .
C34A H34A 0.9300 .
C38A C39A 1.401(10) .
C39A H39A 0.9300 .
C39A C40A 1.395(10) .
C40A H40A 0.9300 .
C40A C41A 1.396(10) .
C41A H41A 0.9300 .
C41A C42A 1.381(10) .
C42A H42A 0.9300 .

loop_
_geom_torsion_atom_site_label_1
_geom_torsion_atom_site_label_2
_geom_torsion_atom_site_label_3
_geom_torsion_atom_site_label_4
_geom_torsion
_geom_torsion_site_symmetry_1
_geom_torsion_site_symmetry_4
O1 C1 C3 C4 -138.9(4) . .
O1 C1 C3 C8 32.9(6) . .
O3 C2 C4 C3 98.2(4) . .
O3 C2 C4 C5 -79.7(4) . .
O4 C2 C4 C3 -91.9(4) . .
O4 C2 C4 C5 90.2(4) . .
O5 C14 C15 O12 0.4(4) . .
O5 C14 C15 C16 177.3(3) . .
O5 C17 C18 O6 75.5(6) . .
O6 C19 C20 O7 50.9(5) . .
O7 C21 C22 O8 -75.3(3) . .
O8 C23 C24 C10 -178.4(2) . 3_665
O8 C23 C25 O9 -1.2(3) . .
O8 C23 C25 C26 178.8(2) . .
O9 C25 C26 C9 179.9(2) . 3_665
O9 C27 C28 O10 68.1(4) . .
O10 C29 C30 O11 49.1(6) . .
O11 C31 C32 O12 -72.9(5) . .
O12 C15 C16 C6 177.5(3) . .
C1 C3 C4 C2 -5.5(5) . .
C1 C3 C4 C5 172.4(3) . .
C1 C3 C8 C7 133.5(3) . .
C1 C3 C8 C9 -118.1(3) . .
C1 C3 C8 C11 8.3(4) . .
C2 C4 C5 C6 -127.3(3) . .
C2 C4 C5 C10 124.1(3) . .
C2 C4 C5 C12 -2.2(4) . .
C3 C4 C5 C6 54.6(3) . .
C3 C4 C5 C10 -54.0(3) . .
C3 C4 C5 C12 179.7(2) . .
C3 C8 C9 C10 -54.0(3) . .
C3 C8 C9 C26 125.0(3) . 3_665
C4 C3 C8 C7 -54.2(3) . .
C4 C3 C8 C9 54.2(3) . .
C4 C3 C8 C11 -179.4(2) . .
C4 C5 C6 C7 -53.9(3) . .
C4 C5 C6 C16 126.0(3) . .
C4 C5 C10 C9 53.2(3) . .
C4 C5 C10 C24 -124.9(3) . 3_665
C5 C6 C7 C8 -0.5(3) . .
C5 C6 C7 C13 178.8(2) . .
C5 C6 C16 C15 -179.6(3) . .
C6 C5 C10 C9 -55.2(3) . .
C6 C5 C10 C24 126.7(3) . 3_665
C6 C7 C8 C3 54.2(3) . .
C6 C7 C8 C9 -54.1(3) . .
C6 C7 C8 C11 -178.5(2) . .
C6 C7 C13 C14 0.8(4) . .
C7 C6 C16 C15 0.3(4) . .
C7 C8 C9 C10 53.8(3) . .
C7 C8 C9 C26 -127.2(3) . 3_665
C7 C13 C14 O5 -178.0(3) . .
C7 C13 C14 C15 0.3(4) . .
C8 C3 C4 C2 -178.0(3) . .
C8 C3 C4 C5 -0.1(3) . .
C8 C7 C13 C14 180.0(3) . .
C8 C9 C10 C5 0.7(3) . .
C8 C9 C10 C24 178.8(2) . 3_665
C10 C5 C6 C7 55.1(3) . .
C10 C5 C6 C16 -125.0(3) . .
C11 C8 C9 C10 177.9(2) . .
C11 C8 C9 C26 -3.1(4) . 3_665
C12 C5 C6 C7 179.8(2) . .
C12 C5 C6 C16 -0.4(4) . .
C12 C5 C10 C9 -179.5(2) . .
C12 C5 C10 C24 2.5(4) . 3_665
C13 C7 C8 C3 -124.9(3) . .
C13 C7 C8 C9 126.7(3) . .
C13 C7 C8 C11 2.3(4) . .
C13 C14 C15 O12 -178.0(3) . .
C13 C14 C15 C16 -1.1(5) . .
C14 O5 C17 C18 161.5(3) . .
C14 C15 C16 C6 0.8(5) . .
C15 O12 C32 C31 -166.4(3) . .
C16 C6 C7 C8 179.7(3) . .
C16 C6 C7 C13 -1.1(4) . .
C17 O5 C14 C13 7.1(5) . .
C17 O5 C14 C15 -171.3(3) . .
C18 O6 C19 C20 168.9(5) . .
C19 O6 C18 C17 154.0(5) . .
C20 O7 C21 C22 160.3(3) . .
C21 O7 C20 C19 168.0(3) . .
C22 O8 C23 C24 -9.2(4) . .
C22 O8 C23 C25 171.8(2) . .
C23 O8 C22 C21 177.8(2) . .
C23 C25 C26 C9 0.0(4) . 3_665
C24 C23 C25 O9 179.7(2) . .
C24 C23 C25 C26 -0.3(4) . .
C25 O9 C27 C28 177.7(3) . .
C25 C23 C24 C10 0.7(4) . 3_665
C26 C9 C10 C5 -178.4(2) 3_665 .
C26 C9 C10 C24 -0.3(4) 3_665 3_665
C27 O9 C25 C23 -173.1(2) . .
C27 O9 C25 C26 6.9(4) . .
C28 O10 C29 C30 -179.9(4) . .
C29 O10 C28 C27 156.9(4) . .
C30 O11 C31 C32 164.8(4) . .
C31 O11 C30 C29 169.2(4) . .
C32 O12 C15 C14 167.1(3) . .
C32 O12 C15 C16 -9.6(5) . .
O2 C1 C3 C4 24.4(5) . .
O2 C1 C3 C8 -163.8(3) . .
N1 C33 N1A C34A -173(4) . .
N1 C33 N1A C38A 4.0(10) . .
N1 C34 C35 C36 -2.0(10) . .
N1 C38 C39 C40 -176.0(6) . .
C33 N1 C34 C35 175.4(6) . .
C33 N1 C38 C37 -172.5(4) . .
C33 N1 C38 C39 2.9(8) . .
C33 N1A C34A C35A -178(2) . .
C33 N1A C38A C37 176.6(15) . .
C33 N1A C38A C39A 1(3) . .
C34 N1 C33 N1A -175(3) . .
C34 N1 C38 C37 5.7(7) . .
C34 N1 C38 C39 -178.9(6) . .
C34 C35 C36 C37 4.0(9) . .
C35 C36 C37 C38 -1.0(7) . .
C35 C36 C37 C42 177.8(5) . .
C35 C36 C37 C36A 168(2) . .
C35 C36 C37 C38A -1.8(8) . .
C35 C36 C37 C42A 177.5(17) . .
C36 C37 C38 N1 -3.8(6) . .
C36 C37 C38 C39 -179.2(5) . .
C36 C37 C42 C41 -179.9(6) . .
C36 C37 C36A C35A -176.0(17) . .
C36 C37 C38A N1A -175.2(15) . .
C36 C37 C38A C39A 0.3(16) . .
C36 C37 C42A C41A -1.0(14) . .
C37 C38 C39 C40 -0.8(9) . .
C37 C38A C39A C40A -1(3) . .
C38 N1 C33 N1A 4(2) . .
C38 N1 C34 C35 -3.0(9) . .
C38 C37 C42 C41 -1.1(8) . .
C38 C37 C36A C35A -5.3(15) . .
C38 C37 C38A N1A 5.7(11) . .
C38 C37 C38A C39A -179(2) . .
C38 C37 C42A C41A 2(4) . .
C38 C39 C40 C41 -1.1(11) . .
C39 C40 C41 C42 1.9(11) . .
C40 C41 C42 C37 -0.7(11) . .
C42 C37 C38 N1 177.2(5) . .
C42 C37 C38 C39 1.9(7) . .
C42 C37 C36A C35A 170(3) . .
C42 C37 C38A N1A 6(3) . .
C42 C37 C38A C39A -178.7(16) . .
C42 C37 C42A C41A 179(2) . .
N1A C38A C39A C40A 174.3(19) . .
C36A C37 C38 N1 -180.0(9) . .
C36A C37 C38 C39 4.7(10) . .
C36A C37 C42 C41 -6.3(15) . .
C36A C37 C38A N1A 9(2) . .
C36A C37 C38A C39A -175.3(18) . .
C36A C37 C42A C41A 175.1(19) . .
C36A C35A C34A N1A -3(4) . .
C34A N1A C38A C37 -7(3) . .
C34A N1A C38A C39A 177(2) . .
C34A C35A C36A C37 5(3) . .
C38A C37 C38 N1 -2.8(9) . .
C38A C37 C38 C39 -178.2(10) . .
C38A C37 C42 C41 -1(2) . .
C38A C37 C36A C35A -8(2) . .
C38A C37 C42A C41A 0(2) . .
C38A N1A C34A C35A 4(4) . .
C38A C39A C40A C41A 3(3) . .
C39A C40A C41A C42A -4(3) . .
C40A C41A C42A C37 2(3) . .
C42A C37 C38 N1 -6(2) . .
C42A C37 C38 C39 178(2) . .
C42A C37 C42 C41 -179.8(10) . .
C42A C37 C36A C35A 177.4(16) . .
C42A C37 C38A N1A -175.7(15) . .
C42A C37 C38A C39A 0(2) . .

loop_
_platon_squeeze_void_nr
_platon_squeeze_void_average_x
_platon_squeeze_void_average_y
_platon_squeeze_void_average_z
_platon_squeeze_void_volume
_platon_squeeze_void_count_electrons
_platon_squeeze_void_content
1 0.009 -0.112 0.062 1821 948 ' '
